data_7053546
loop_
_publ_author_name
'Fukazawa, Aiko'
'Ichihashi, Yasunori'
'Yamaguchi, Shigehiro'

_publ_section_title
;
 Intense fluorescence of 1-aryl-2,3,4,5-tetraphenylphosphole oxides in the
 crystalline state
;
_journal_issue 8
_journal_name_full 'New Journal of Chemistry'
_journal_page_first 1537
_journal_paper_doi 10.1039/c0nj00155d
_journal_volume 34
_journal_year 2010
_chemical_formula_sum 'C35 H27 O2 P'
_chemical_formula_weight 510.54
_chemical_melting_point 270
_chemical_name_common 1-(4'-methoxyphenyl)-2,3,4,5-tetraphenyl-1H-phosphole-1-oxide
_chemical_name_systematic
;
1-(4'-methoxyphenyl)-2,3,4,5-tetraphenyl-1H-phosphole-1-oxide
;
_space_group_IT_number 2
_symmetry_cell_setting triclinic
_symmetry_space_group_name_Hall '-P 1'
_symmetry_space_group_name_H-M 'P -1'
_atom_sites_solution_hydrogens geom
_atom_sites_solution_primary direct
_atom_sites_solution_secondary difmap
_audit_creation_method SHELXL-97
_cell_angle_alpha 70.376(11)
_cell_angle_beta 89.627(14)
_cell_angle_gamma 63.750(10)
_cell_formula_units_Z 2
_cell_length_a 10.234(3)
_cell_length_b 10.522(2)
_cell_length_c 14.911(5)
_cell_measurement_temperature 100(2)
_cell_volume 1337.1(7)
_computing_cell_refinement 'CrystalClear 1.3.5 (Rigaku Corp)'
_computing_data_collection 'CrystalClear 1.3.5 (Rigaku Corp)'
_computing_data_reduction 'CrystalClear 1.3.5 (Rigaku Corp)'
_computing_molecular_graphics 'ORTEP 3 for windows'
_computing_publication_material 'SHELXL-97 (Sheldrick, 1997)'
_computing_structure_refinement 'SHELXL-97 (Sheldrick, 1997)'
_computing_structure_solution SIR97
_diffrn_ambient_temperature 100(2)
_diffrn_measured_fraction_theta_full 0.982
_diffrn_measured_fraction_theta_max 0.982
_diffrn_radiation_monochromator graphite
_diffrn_radiation_source 'rotating-anode X-ray tube'
_diffrn_radiation_type MoK\a
_diffrn_radiation_wavelength 0.71070
_diffrn_reflns_av_R_equivalents 0.0279
_diffrn_reflns_av_sigmaI/netI 0.0445
_diffrn_reflns_limit_h_max 10
_diffrn_reflns_limit_h_min -12
_diffrn_reflns_limit_k_max 12
_diffrn_reflns_limit_k_min -10
_diffrn_reflns_limit_l_max 17
_diffrn_reflns_limit_l_min -17
_diffrn_reflns_number 9049
_diffrn_reflns_theta_full 25.00
_diffrn_reflns_theta_max 25.00
_diffrn_reflns_theta_min 2.36
_exptl_absorpt_coefficient_mu 0.134
_exptl_absorpt_correction_T_max 0.9737
_exptl_absorpt_correction_T_min 0.9737
_exptl_absorpt_correction_type multi-scan
_exptl_crystal_colour yellow
_exptl_crystal_density_diffrn 1.268
_exptl_crystal_density_method 'not measured'
_exptl_crystal_F_000 536
_exptl_crystal_size_max 0.20
_exptl_crystal_size_mid 0.20
_exptl_crystal_size_min 0.20
_refine_diff_density_max 0.252
_refine_diff_density_min -0.368
_refine_diff_density_rms 0.046
_refine_ls_extinction_method none
_refine_ls_goodness_of_fit_ref 1.075
_refine_ls_hydrogen_treatment constr
_refine_ls_matrix_type full
_refine_ls_number_parameters 344
_refine_ls_number_reflns 4624
_refine_ls_number_restraints 0
_refine_ls_restrained_S_all 1.075
_refine_ls_R_factor_all 0.0563
_refine_ls_R_factor_gt 0.0415
_refine_ls_shift/su_max 0.001
_refine_ls_shift/su_mean 0.000
_refine_ls_structure_factor_coef Fsqd
_refine_ls_weighting_details 'calc w=1/[\s^2^(Fo^2^)+(0.0600P)^2^+0.0000P] where P=(Fo^2^+2Fc^2^)/3'
_refine_ls_weighting_scheme calc
_refine_ls_wR_factor_gt 0.1006
_refine_ls_wR_factor_ref 0.1096
_reflns_number_gt 3637
_reflns_number_total 4624
_reflns_threshold_expression >2sigma(I)
_cod_data_source_file c0nj00155d.txt
_cod_data_source_block unkwnwa
_cod_original_cell_volume 1337.0(6)
_cod_original_sg_symbol_H-M P-1
_cod_database_code 7053546

loop_
_symmetry_equiv_pos_as_xyz
'x, y, z'
'-x, -y, -z'

loop_
_atom_site_label
_atom_site_type_symbol
_atom_site_fract_x
_atom_site_fract_y
_atom_site_fract_z
_atom_site_U_iso_or_equiv
_atom_site_adp_type
_atom_site_occupancy
_atom_site_symmetry_multiplicity
_atom_site_calc_flag
_atom_site_refinement_flags
P1 P 0.09167(5) 0.28584(5) 0.83869(3) 0.01808(14) Uani 1 1 d .
C1 C -0.0670(2) 0.45932(19) 0.76154(13) 0.0194(4) Uani 1 1 d .
C2 C -0.02038(19) 0.53998(19) 0.69017(13) 0.0186(4) Uani 1 1 d .
C3 C 0.14438(19) 0.46381(19) 0.69244(13) 0.0181(4) Uani 1 1 d .
C4 C 0.22009(19) 0.33008(19) 0.76787(13) 0.0181(4) Uani 1 1 d .
O1 O 0.10665(14) 0.26784(13) 0.94181(9) 0.0224(3) Uani 1 1 d .
C5 C 0.09997(19) 0.11813(19) 0.82610(13) 0.0180(4) Uani 1 1 d .
C6 C 0.1073(2) 0.0912(2) 0.74048(14) 0.0258(5) Uani 1 1 d .
H1 H 0.1069 0.1655 0.6824 0.031 Uiso 1 1 calc R
C7 C 0.1152(2) -0.0426(2) 0.73933(14) 0.0290(5) Uani 1 1 d .
H2 H 0.1205 -0.0601 0.6806 0.035 Uiso 1 1 calc R
C8 C 0.1154(2) -0.1525(2) 0.82425(13) 0.0200(4) Uani 1 1 d .
C9 C 0.1095(2) -0.1277(2) 0.90953(13) 0.0207(4) Uani 1 1 d .
H3 H 0.1099 -0.2019 0.9676 0.025 Uiso 1 1 calc R
C10 C 0.1031(2) 0.0066(2) 0.91006(13) 0.0200(4) Uani 1 1 d .
H4 H 0.1009 0.0225 0.9692 0.024 Uiso 1 1 calc R
O2 O 0.12362(15) -0.28114(14) 0.81630(9) 0.0282(3) Uani 1 1 d .
C11 C 0.1245(2) -0.3959(2) 0.90368(14) 0.0295(5) Uani 1 1 d .
H5 H 0.2108 -0.4319 0.9514 0.044 Uiso 1 1 calc R
H6 H 0.1292 -0.4818 0.8891 0.044 Uiso 1 1 calc R
H7 H 0.0341 -0.3517 0.9298 0.044 Uiso 1 1 calc R
C12 C -0.2134(2) 0.5098(2) 0.79279(13) 0.0215(4) Uani 1 1 d .
C13 C -0.2717(2) 0.4079(2) 0.82725(14) 0.0245(4) Uani 1 1 d .
H8 H -0.2206 0.3080 0.8262 0.029 Uiso 1 1 calc R
C14 C -0.4037(2) 0.4523(2) 0.86290(15) 0.0310(5) Uani 1 1 d .
H9 H -0.4424 0.3825 0.8864 0.037 Uiso 1 1 calc R
C15 C -0.4790(2) 0.5969(2) 0.86445(16) 0.0356(5) Uani 1 1 d .
H10 H -0.5696 0.6268 0.8886 0.043 Uiso 1 1 calc R
C16 C -0.4224(2) 0.6985(2) 0.83077(16) 0.0358(5) Uani 1 1 d .
H11 H -0.4742 0.7982 0.8319 0.043 Uiso 1 1 calc R
C17 C -0.2908(2) 0.6550(2) 0.79558(15) 0.0307(5) Uani 1 1 d .
H12 H -0.2525 0.7254 0.7729 0.037 Uiso 1 1 calc R
C18 C -0.11610(19) 0.69418(19) 0.61683(13) 0.0192(4) Uani 1 1 d .
C19 C -0.2434(2) 0.7233(2) 0.56234(14) 0.0257(4) Uani 1 1 d .
H13 H -0.2702 0.6444 0.5730 0.031 Uiso 1 1 calc R
C20 C -0.3308(2) 0.8661(2) 0.49314(15) 0.0330(5) Uani 1 1 d .
H14 H -0.4171 0.8847 0.4562 0.040 Uiso 1 1 calc R
C21 C -0.2935(2) 0.9821(2) 0.47723(15) 0.0319(5) Uani 1 1 d .
H15 H -0.3532 1.0798 0.4289 0.038 Uiso 1 1 calc R
C22 C -0.1691(2) 0.9556(2) 0.53179(14) 0.0277(5) Uani 1 1 d .
H16 H -0.1441 1.0357 0.5216 0.033 Uiso 1 1 calc R
C23 C -0.0807(2) 0.8127(2) 0.60122(13) 0.0220(4) Uani 1 1 d .
H17 H 0.0047 0.7953 0.6385 0.026 Uiso 1 1 calc R
C24 C 0.21562(19) 0.53585(19) 0.61980(13) 0.0202(4) Uani 1 1 d .
C25 C 0.1730(2) 0.5824(2) 0.52140(14) 0.0266(5) Uani 1 1 d .
H18 H 0.0939 0.5713 0.4984 0.032 Uiso 1 1 calc R
C26 C 0.2461(2) 0.6456(2) 0.45608(16) 0.0373(6) Uani 1 1 d .
H19 H 0.2174 0.6766 0.3886 0.045 Uiso 1 1 calc R
C27 C 0.3604(3) 0.6630(2) 0.48974(18) 0.0406(6) Uani 1 1 d .
H20 H 0.4105 0.7055 0.4452 0.049 Uiso 1 1 calc R
C28 C 0.4021(2) 0.6190(2) 0.58759(17) 0.0354(5) Uani 1 1 d .
H21 H 0.4799 0.6325 0.6101 0.042 Uiso 1 1 calc R
C29 C 0.3310(2) 0.55537(19) 0.65280(15) 0.0256(5) Uani 1 1 d .
H22 H 0.3603 0.5248 0.7201 0.031 Uiso 1 1 calc R
C30 C 0.3804(2) 0.22327(19) 0.79022(13) 0.0196(4) Uani 1 1 d .
C31 C 0.4580(2) 0.1789(2) 0.71976(15) 0.0276(5) Uani 1 1 d .
H23 H 0.4080 0.2195 0.6554 0.033 Uiso 1 1 calc R
C32 C 0.6077(2) 0.0759(2) 0.74285(17) 0.0373(5) Uani 1 1 d .
H24 H 0.6595 0.0463 0.6943 0.045 Uiso 1 1 calc R
C33 C 0.6811(2) 0.0167(2) 0.83565(17) 0.0396(6) Uani 1 1 d .
H25 H 0.7836 -0.0536 0.8512 0.047 Uiso 1 1 calc R
C34 C 0.6057(2) 0.0595(2) 0.90641(17) 0.0383(6) Uani 1 1 d .
H26 H 0.6566 0.0187 0.9705 0.046 Uiso 1 1 calc R
C35 C 0.4559(2) 0.1620(2) 0.88392(15) 0.0285(5) Uani 1 1 d .
H27 H 0.4045 0.1905 0.9329 0.034 Uiso 1 1 calc R

loop_
_atom_site_aniso_label
_atom_site_aniso_U_11
_atom_site_aniso_U_22
_atom_site_aniso_U_33
_atom_site_aniso_U_23
_atom_site_aniso_U_13
_atom_site_aniso_U_12
P1 0.0199(3) 0.0154(3) 0.0202(3) -0.0058(2) 0.00692(19) -0.0098(2)
C1 0.0203(10) 0.0160(9) 0.0242(10) -0.0079(8) 0.0054(8) -0.0100(8)
C2 0.0201(10) 0.0155(9) 0.0230(10) -0.0095(8) 0.0053(8) -0.0090(8)
C3 0.0190(10) 0.0164(9) 0.0221(10) -0.0093(8) 0.0060(8) -0.0095(8)
C4 0.0199(10) 0.0166(9) 0.0203(10) -0.0070(8) 0.0051(8) -0.0106(8)
O1 0.0305(7) 0.0213(7) 0.0213(7) -0.0098(6) 0.0097(6) -0.0156(6)
C5 0.0136(9) 0.0166(9) 0.0227(10) -0.0061(8) 0.0047(7) -0.0071(7)
C6 0.0384(12) 0.0243(11) 0.0183(10) -0.0038(8) 0.0069(9) -0.0205(9)
C7 0.0473(13) 0.0314(11) 0.0207(11) -0.0139(9) 0.0110(9) -0.0258(10)
C8 0.0222(10) 0.0193(10) 0.0241(10) -0.0107(8) 0.0058(8) -0.0124(8)
C9 0.0238(10) 0.0177(10) 0.0201(10) -0.0045(8) 0.0064(8) -0.0112(8)
C10 0.0241(10) 0.0193(10) 0.0194(10) -0.0094(8) 0.0064(8) -0.0109(8)
O2 0.0485(9) 0.0249(7) 0.0248(8) -0.0139(6) 0.0138(7) -0.0253(7)
C11 0.0465(13) 0.0204(10) 0.0301(12) -0.0106(9) 0.0127(10) -0.0219(10)
C12 0.0203(10) 0.0204(10) 0.0218(10) -0.0049(8) 0.0048(8) -0.0098(8)
C13 0.0222(10) 0.0198(10) 0.0286(11) -0.0056(8) 0.0046(8) -0.0098(9)
C14 0.0245(11) 0.0349(12) 0.0334(12) -0.0043(9) 0.0064(9) -0.0197(10)
C15 0.0195(11) 0.0383(13) 0.0389(13) -0.0079(10) 0.0117(9) -0.0099(10)
C16 0.0278(12) 0.0258(11) 0.0474(14) -0.0135(10) 0.0165(10) -0.0072(10)
C17 0.0299(12) 0.0250(11) 0.0411(13) -0.0136(9) 0.0171(10) -0.0153(9)
C18 0.0198(10) 0.0175(10) 0.0194(10) -0.0078(8) 0.0074(8) -0.0072(8)
C19 0.0237(10) 0.0220(10) 0.0315(12) -0.0137(9) 0.0056(9) -0.0080(9)
C20 0.0271(11) 0.0327(12) 0.0307(12) -0.0168(10) -0.0028(9) -0.0033(10)
C21 0.0338(12) 0.0204(11) 0.0239(11) -0.0043(8) 0.0040(9) -0.0008(9)
C22 0.0279(11) 0.0182(10) 0.0322(12) -0.0070(9) 0.0134(9) -0.0087(9)
C23 0.0197(10) 0.0203(10) 0.0248(10) -0.0072(8) 0.0085(8) -0.0093(8)
C24 0.0198(10) 0.0110(9) 0.0247(10) -0.0047(8) 0.0096(8) -0.0044(8)
C25 0.0281(11) 0.0174(10) 0.0265(11) -0.0062(8) 0.0096(9) -0.0055(9)
C26 0.0443(14) 0.0179(11) 0.0282(12) -0.0020(9) 0.0182(10) -0.0015(10)
C27 0.0374(13) 0.0176(11) 0.0546(16) -0.0049(10) 0.0306(12) -0.0091(10)
C28 0.0249(11) 0.0192(11) 0.0557(16) -0.0077(10) 0.0166(10) -0.0096(9)
C29 0.0219(10) 0.0148(10) 0.0367(12) -0.0059(8) 0.0096(9) -0.0084(8)
C30 0.0198(10) 0.0140(9) 0.0245(10) -0.0030(8) 0.0053(8) -0.0104(8)
C31 0.0279(11) 0.0202(10) 0.0267(11) -0.0041(8) 0.0072(9) -0.0079(9)
C32 0.0267(12) 0.0262(11) 0.0441(14) -0.0059(10) 0.0169(10) -0.0051(9)
C33 0.0198(11) 0.0241(11) 0.0534(16) 0.0041(10) 0.0042(10) -0.0058(9)
C34 0.0289(12) 0.0372(13) 0.0350(13) 0.0029(10) -0.0027(10) -0.0156(10)
C35 0.0272(11) 0.0283(11) 0.0252(11) -0.0025(9) 0.0041(9) -0.0143(9)

loop_
_atom_type_symbol
_atom_type_description
_atom_type_scat_dispersion_real
_atom_type_scat_dispersion_imag
_atom_type_scat_source
C C 0.0033 0.0016 'International Tables Vol C Tables 4.2.6.8 and 6.1.1.4'
H H 0.0000 0.0000 'International Tables Vol C Tables 4.2.6.8 and 6.1.1.4'
O O 0.0106 0.0060 'International Tables Vol C Tables 4.2.6.8 and 6.1.1.4'
P P 0.1023 0.0942 'International Tables Vol C Tables 4.2.6.8 and 6.1.1.4'

loop_
_geom_angle_atom_site_label_1
_geom_angle_atom_site_label_2
_geom_angle_atom_site_label_3
_geom_angle
O1 P1 C5 111.18(8)
O1 P1 C4 118.30(8)
C5 P1 C4 106.55(8)
O1 P1 C1 114.25(8)
C5 P1 C1 112.30(8)
C4 P1 C1 92.97(8)
C2 C1 C12 128.82(16)
C2 C1 P1 109.10(13)
C12 C1 P1 120.47(13)
C1 C2 C18 125.32(16)
C1 C2 C3 114.25(16)
C18 C2 C3 120.36(15)
C4 C3 C24 123.74(16)
C4 C3 C2 114.39(16)
C24 C3 C2 121.80(15)
C3 C4 C30 128.75(16)
C3 C4 P1 109.24(13)
C30 C4 P1 121.85(13)
C10 C5 C6 118.50(16)
C10 C5 P1 116.16(14)
C6 C5 P1 125.31(14)
C7 C6 C5 120.46(17)
C7 C6 H1 119.8
C5 C6 H1 119.8
C6 C7 C8 120.26(18)
C6 C7 H2 119.9
C8 C7 H2 119.9
O2 C8 C9 124.04(16)
O2 C8 C7 116.20(16)
C9 C8 C7 119.76(16)
C8 C9 C10 119.51(16)
C8 C9 H3 120.2
C10 C9 H3 120.2
C9 C10 C5 121.49(17)
C9 C10 H4 119.3
C5 C10 H4 119.3
C8 O2 C11 116.73(14)
O2 C11 H5 109.5
O2 C11 H6 109.5
H5 C11 H6 109.5
O2 C11 H7 109.5
H5 C11 H7 109.5
H6 C11 H7 109.5
C17 C12 C13 118.39(17)
C17 C12 C1 121.04(16)
C13 C12 C1 120.40(16)
C14 C13 C12 120.21(17)
C14 C13 H8 119.9
C12 C13 H8 119.9
C15 C14 C13 120.46(18)
C15 C14 H9 119.8
C13 C14 H9 119.8
C14 C15 C16 119.86(19)
C14 C15 H10 120.1
C16 C15 H10 120.1
C17 C16 C15 120.07(19)
C17 C16 H11 120.0
C15 C16 H11 120.0
C16 C17 C12 121.01(18)
C16 C17 H12 119.5
C12 C17 H12 119.5
C19 C18 C23 118.71(17)
C19 C18 C2 120.59(16)
C23 C18 C2 120.70(16)
C20 C19 C18 120.44(18)
C20 C19 H13 119.8
C18 C19 H13 119.8
C19 C20 C21 120.36(19)
C19 C20 H14 119.8
C21 C20 H14 119.8
C22 C21 C20 119.82(18)
C22 C21 H15 120.1
C20 C21 H15 120.1
C21 C22 C23 120.19(18)
C21 C22 H16 119.9
C23 C22 H16 119.9
C22 C23 C18 120.45(18)
C22 C23 H17 119.8
C18 C23 H17 119.8
C25 C24 C29 119.35(17)
C25 C24 C3 122.29(17)
C29 C24 C3 118.36(17)
C24 C25 C26 120.17(19)
C24 C25 H18 119.9
C26 C25 H18 119.9
C27 C26 C25 119.8(2)
C27 C26 H19 120.1
C25 C26 H19 120.1
C28 C27 C26 120.44(19)
C28 C27 H20 119.8
C26 C27 H20 119.8
C27 C28 C29 120.1(2)
C27 C28 H21 119.9
C29 C28 H21 119.9
C28 C29 C24 120.1(2)
C28 C29 H22 119.9
C24 C29 H22 119.9
C35 C30 C31 118.67(18)
C35 C30 C4 119.79(17)
C31 C30 C4 121.51(17)
C32 C31 C30 120.5(2)
C32 C31 H23 119.7
C30 C31 H23 119.7
C33 C32 C31 120.2(2)
C33 C32 H24 119.9
C31 C32 H24 119.9
C32 C33 C34 119.9(2)
C32 C33 H25 120.0
C34 C33 H25 120.0
C33 C34 C35 120.1(2)
C33 C34 H26 119.9
C35 C34 H26 119.9
C34 C35 C30 120.5(2)
C34 C35 H27 119.8
C30 C35 H27 119.8

loop_
_geom_bond_atom_site_label_1
_geom_bond_atom_site_label_2
_geom_bond_distance
P1 O1 1.4851(14)
P1 C5 1.8017(18)
P1 C4 1.8032(18)
P1 C1 1.8123(19)
C1 C2 1.351(2)
C1 C12 1.482(2)
C2 C18 1.485(2)
C2 C3 1.508(2)
C3 C4 1.352(2)
C3 C24 1.485(2)
C4 C30 1.480(2)
C5 C10 1.388(2)
C5 C6 1.392(3)
C6 C7 1.381(3)
C6 H1 0.9500
C7 C8 1.398(3)
C7 H2 0.9500
C8 O2 1.364(2)
C8 C9 1.377(3)
C9 C10 1.388(2)
C9 H3 0.9500
C10 H4 0.9500
O2 C11 1.445(2)
C11 H5 0.9800
C11 H6 0.9800
C11 H7 0.9800
C12 C17 1.391(3)
C12 C13 1.400(2)
C13 C14 1.387(3)
C13 H8 0.9500
C14 C15 1.376(3)
C14 H9 0.9500
C15 C16 1.383(3)
C15 H10 0.9500
C16 C17 1.380(3)
C16 H11 0.9500
C17 H12 0.9500
C18 C19 1.395(3)
C18 C23 1.395(2)
C19 C20 1.380(3)
C19 H13 0.9500
C20 C21 1.382(3)
C20 H14 0.9500
C21 C22 1.381(3)
C21 H15 0.9500
C22 C23 1.383(3)
C22 H16 0.9500
C23 H17 0.9500
C24 C25 1.385(3)
C24 C29 1.403(3)
C25 C26 1.394(3)
C25 H18 0.9500
C26 C27 1.383(3)
C26 H19 0.9500
C27 C28 1.380(3)
C27 H20 0.9500
C28 C29 1.381(3)
C28 H21 0.9500
C29 H22 0.9500
C30 C35 1.390(3)
C30 C31 1.394(3)
C31 C32 1.389(3)
C31 H23 0.9500
C32 C33 1.374(3)
C32 H24 0.9500
C33 C34 1.383(3)
C33 H25 0.9500
C34 C35 1.389(3)
C34 H26 0.9500
C35 H27 0.9500

loop_
_geom_torsion_atom_site_label_1
_geom_torsion_atom_site_label_2
_geom_torsion_atom_site_label_3
_geom_torsion_atom_site_label_4
_geom_torsion
O1 P1 C1 C2 122.42(13)
C5 P1 C1 C2 -109.77(13)
C4 P1 C1 C2 -0.53(14)
O1 P1 C1 C12 -44.36(16)
C5 P1 C1 C12 83.45(16)
C4 P1 C1 C12 -167.31(14)
C12 C1 C2 C18 -9.7(3)
P1 C1 C2 C18 -175.09(14)
C12 C1 C2 C3 167.16(17)
P1 C1 C2 C3 1.81(19)
C1 C2 C3 C4 -2.7(2)
C18 C2 C3 C4 174.33(16)
C1 C2 C3 C24 -179.82(16)
C18 C2 C3 C24 -2.8(3)
C24 C3 C4 C30 -5.6(3)
C2 C3 C4 C30 177.40(16)
C24 C3 C4 P1 179.18(14)
C2 C3 C4 P1 2.16(19)
O1 P1 C4 C3 -120.65(13)
C5 P1 C4 C3 113.33(14)
C1 P1 C4 C3 -0.99(14)
O1 P1 C4 C30 63.71(17)
C5 P1 C4 C30 -62.31(16)
C1 P1 C4 C30 -176.62(15)
O1 P1 C5 C10 6.41(16)
C4 P1 C5 C10 136.61(14)
C1 P1 C5 C10 -123.01(14)
O1 P1 C5 C6 -171.78(15)
C4 P1 C5 C6 -41.58(18)
C1 P1 C5 C6 58.81(18)
C10 C5 C6 C7 1.0(3)
P1 C5 C6 C7 179.16(15)
C5 C6 C7 C8 0.2(3)
C6 C7 C8 O2 -179.94(17)
C6 C7 C8 C9 -0.8(3)
O2 C8 C9 C10 179.23(17)
C7 C8 C9 C10 0.2(3)
C8 C9 C10 C5 1.1(3)
C6 C5 C10 C9 -1.7(3)
P1 C5 C10 C9 -179.99(14)
C9 C8 O2 C11 0.7(3)
C7 C8 O2 C11 179.77(17)
C2 C1 C12 C17 -38.7(3)
P1 C1 C12 C17 125.16(18)
C2 C1 C12 C13 146.2(2)
P1 C1 C12 C13 -49.9(2)
C17 C12 C13 C14 0.1(3)
C1 C12 C13 C14 175.37(18)
C12 C13 C14 C15 0.3(3)
C13 C14 C15 C16 -0.4(3)
C14 C15 C16 C17 0.1(4)
C15 C16 C17 C12 0.3(3)
C13 C12 C17 C16 -0.4(3)
C1 C12 C17 C16 -175.63(19)
C1 C2 C18 C19 -52.2(3)
C3 C2 C18 C19 131.05(18)
C1 C2 C18 C23 127.6(2)
C3 C2 C18 C23 -49.1(2)
C23 C18 C19 C20 1.2(3)
C2 C18 C19 C20 -178.93(17)
C18 C19 C20 C21 -0.2(3)
C19 C20 C21 C22 -0.9(3)
C20 C21 C22 C23 1.0(3)
C21 C22 C23 C18 0.0(3)
C19 C18 C23 C22 -1.1(3)
C2 C18 C23 C22 179.03(17)
C4 C3 C24 C25 128.2(2)
C2 C3 C24 C25 -55.0(2)
C4 C3 C24 C29 -51.1(3)
C2 C3 C24 C29 125.71(18)
C29 C24 C25 C26 1.1(3)
C3 C24 C25 C26 -178.18(17)
C24 C25 C26 C27 -0.6(3)
C25 C26 C27 C28 -0.4(3)
C26 C27 C28 C29 0.8(3)
C27 C28 C29 C24 -0.3(3)
C25 C24 C29 C28 -0.7(3)
C3 C24 C29 C28 178.65(16)
C3 C4 C30 C35 135.0(2)
P1 C4 C30 C35 -50.3(2)
C3 C4 C30 C31 -46.7(3)
P1 C4 C30 C31 128.03(16)
C35 C30 C31 C32 -0.2(3)
C4 C30 C31 C32 -178.54(17)
C30 C31 C32 C33 -0.1(3)
C31 C32 C33 C34 0.1(3)
C32 C33 C34 C35 0.1(3)
C33 C34 C35 C30 -0.4(3)
C31 C30 C35 C34 0.4(3)
C4 C30 C35 C34 178.83(17)
